data_4085166
loop_
_publ_author_name
'Wang, Fenhua'
'Wei, Yun'
'Wang, Shaowu'
'Zhu, Xiancui'
'Zhou, Shuangliu'
'Yang, Gaosheng'
'Gu, Xiaoxia'
'Zhang, Guangchao'
'Mu, Xiaolong'

_publ_section_title
;
 Synthesis, Characterization, and Reactivity of Lanthanide Amides
 Incorporating Neutral Pyrrole Ligand. Isolation and Characterization of
 Active Catalyst for Cyanosilylation of Ketones
;
_journal_issue 1
_journal_name_full Organometallics
_journal_page_first 86
_journal_paper_doi 10.1021/om500924q
_journal_volume 34
_journal_year 2015
_chemical_formula_sum 'C41 H82 La N7 Si4'
_chemical_formula_weight 924.41
_chemical_name_systematic
; 
 ? 
;
_space_group_IT_number 14
_symmetry_cell_setting monoclinic
_symmetry_space_group_name_Hall '-P 2yn'
_symmetry_space_group_name_H-M 'P 1 21/n 1'
_atom_sites_solution_hydrogens geom
_atom_sites_solution_primary direct
_atom_sites_solution_secondary difmap
_audit_creation_method SHELXL-97
_cell_angle_alpha 90.00
_cell_angle_beta 112.8270(10)
_cell_angle_gamma 90.00
_cell_formula_units_Z 4
_cell_length_a 19.8217(11)
_cell_length_b 11.8179(6)
_cell_length_c 24.1655(13)
_cell_measurement_reflns_used 9917
_cell_measurement_temperature 293(2)
_cell_measurement_theta_max 0.00
_cell_measurement_theta_min 0.00
_cell_volume 5217.4(5)
_computing_cell_refinement 'Bruker SMART'
_computing_data_collection 'Bruker SMART'
_computing_data_reduction 'Bruker SAINT'
_computing_molecular_graphics 'Bruker SHELXTL'
_computing_publication_material 'Bruker SHELXTL'
_computing_structure_refinement 'SHELXL-97 (Sheldrick, 1997)'
_computing_structure_solution 'SHELXS-97 (Sheldrick, 1990)'
_diffrn_ambient_temperature 293(2)
_diffrn_measured_fraction_theta_full 0.993
_diffrn_measured_fraction_theta_max 0.993
_diffrn_measurement_device_type 'CCD area detector'
_diffrn_measurement_method 'phi and omega scans'
_diffrn_radiation_monochromator graphite
_diffrn_radiation_source 'fine-focus sealed tube'
_diffrn_radiation_type MoK\a
_diffrn_radiation_wavelength 0.71073
_diffrn_reflns_av_R_equivalents 0.0452
_diffrn_reflns_av_sigmaI/netI 0.0455
_diffrn_reflns_limit_h_max 25
_diffrn_reflns_limit_h_min -25
_diffrn_reflns_limit_k_max 14
_diffrn_reflns_limit_k_min -15
_diffrn_reflns_limit_l_max 31
_diffrn_reflns_limit_l_min -31
_diffrn_reflns_number 44012
_diffrn_reflns_theta_full 27.48
_diffrn_reflns_theta_max 27.48
_diffrn_reflns_theta_min 1.69
_exptl_absorpt_coefficient_mu 0.943
_exptl_absorpt_correction_T_max 0.8872
_exptl_absorpt_correction_T_min 0.8638
_exptl_absorpt_correction_type multi-scan
_exptl_crystal_colour blue
_exptl_crystal_density_diffrn 1.177
_exptl_crystal_density_method 'not measured'
_exptl_crystal_description block
_exptl_crystal_F_000 1960
_exptl_crystal_size_max 0.16
_exptl_crystal_size_mid 0.14
_exptl_crystal_size_min 0.13
_refine_diff_density_max 0.779
_refine_diff_density_min -0.370
_refine_diff_density_rms 0.059
_refine_ls_extinction_method none
_refine_ls_goodness_of_fit_ref 0.993
_refine_ls_hydrogen_treatment mixed
_refine_ls_matrix_type full
_refine_ls_number_parameters 494
_refine_ls_number_reflns 11873
_refine_ls_number_restraints 0
_refine_ls_restrained_S_all 0.993
_refine_ls_R_factor_all 0.0690
_refine_ls_R_factor_gt 0.0367
_refine_ls_shift/su_max 0.006
_refine_ls_shift/su_mean 0.000
_refine_ls_structure_factor_coef Fsqd
_refine_ls_weighting_details 'calc w=1/[\s^2^(Fo^2^)+(0.0370P)^2^+1.5510P] where P=(Fo^2^+2Fc^2^)/3'
_refine_ls_weighting_scheme calc
_refine_ls_wR_factor_gt 0.0760
_refine_ls_wR_factor_ref 0.0879
_reflns_number_gt 8180
_reflns_number_total 11873
_reflns_threshold_expression >2sigma(I)
_cod_data_source_file om500924q_si_002.cif
_cod_data_source_block 4
_cod_depositor_comments
;
The following automatic conversions were performed:

'_symmetry_cell_setting' value 'Monoclinic' changed to 'monoclinic'
according to
/home/saulius/struct/COD-crude-data--automatic-downloads/rss-feeds/ACS/lib/dictionaries/cif_core.dic
dictionary named 'cif_core.dic' version 2.4.2 from 2011-04-26.

Automatic conversion script
Id: cif_fix_values 2935 2014-11-11 08:27:57Z andrius 

 Adding full bibliography for 4085164--4085170.cif.
;
_cod_original_sg_symbol_H-M P2(1)/n
_cod_database_code 4085166

loop_
_symmetry_equiv_pos_as_xyz
'x, y, z'
'-x+1/2, y+1/2, -z+1/2'
'-x, -y, -z'
'x-1/2, -y-1/2, z-1/2'

loop_
_atom_site_label
_atom_site_type_symbol
_atom_site_fract_x
_atom_site_fract_y
_atom_site_fract_z
_atom_site_U_iso_or_equiv
_atom_site_adp_type
_atom_site_occupancy
_atom_site_symmetry_multiplicity
_atom_site_calc_flag
_atom_site_refinement_flags
C1 C 0.9801(3) 0.2209(4) -0.05298(18) 0.0975(14) Uani 1 1 d .
C2 C 1.0360(4) 0.1919(4) -0.0704(2) 0.117(2) Uani 1 1 d .
H2 H 1.0389 0.2113 -0.1067 0.141 Uiso 1 1 calc R
C3 C 1.0872(3) 0.1294(5) -0.0254(3) 0.1152(18) Uani 1 1 d .
H3 H 1.1304 0.1003 -0.0262 0.138 Uiso 1 1 calc R
C4 C 1.0647(3) 0.1177(4) 0.0197(2) 0.0828(12) Uani 1 1 d .
C5 C 0.9105(4) 0.2835(5) -0.0840(2) 0.159(3) Uani 1 1 d .
H5A H 0.8701 0.2377 -0.0847 0.239 Uiso 1 1 calc R
H5B H 0.9050 0.3006 -0.1243 0.239 Uiso 1 1 calc R
H5C H 0.9114 0.3526 -0.0628 0.239 Uiso 1 1 calc R
C6 C 1.0989(3) 0.0585(4) 0.0774(2) 0.1102(16) Uani 1 1 d .
H6A H 1.1402 0.0158 0.0776 0.165 Uiso 1 1 calc R
H6B H 1.0639 0.0082 0.0829 0.165 Uiso 1 1 calc R
H6C H 1.1149 0.1128 0.1095 0.165 Uiso 1 1 calc R
C7 C 0.95698(19) 0.1854(3) 0.04068(15) 0.0679(9) Uani 1 1 d .
H7A H 0.9618 0.1164 0.0636 0.081 Uiso 1 1 calc R
H7B H 0.9055 0.1961 0.0159 0.081 Uiso 1 1 calc R
C8 C 0.98398(17) 0.2838(3) 0.08305(13) 0.0580(8) Uani 1 1 d .
H8A H 1.0352 0.2721 0.1082 0.070 Uiso 1 1 calc R
H8B H 0.9804 0.3522 0.0599 0.070 Uiso 1 1 calc R
C9 C 0.87929(16) 0.3721(2) 0.09909(15) 0.0568(8) Uani 1 1 d .
H9A H 0.8471 0.3526 0.1193 0.068 Uiso 1 1 calc R
H9B H 0.8529 0.3584 0.0565 0.068 Uiso 1 1 calc R
C10 C 0.89869(17) 0.4968(3) 0.10891(15) 0.0632(9) Uani 1 1 d .
H10A H 0.9224 0.5115 0.1516 0.076 Uiso 1 1 calc R
H10B H 0.9331 0.5154 0.0906 0.076 Uiso 1 1 calc R
C11 C 0.7891(2) 0.5988(3) 0.11130(18) 0.0719(10) Uani 1 1 d .
C12 C 0.7338(2) 0.6594(3) 0.0712(2) 0.0867(12) Uani 1 1 d .
H12 H 0.6949 0.6913 0.0781 0.104 Uiso 1 1 calc R
C13 C 0.7450(2) 0.6661(3) 0.0183(2) 0.0891(13) Uani 1 1 d .
H13 H 0.7148 0.7035 -0.0164 0.107 Uiso 1 1 calc R
C14 C 0.8067(2) 0.6095(3) 0.02514(17) 0.0721(10) Uani 1 1 d .
C15 C 0.8031(2) 0.5687(4) 0.1744(2) 0.0997(14) Uani 1 1 d .
H15A H 0.7697 0.6092 0.1872 0.150 Uiso 1 1 calc R
H15B H 0.8524 0.5886 0.1997 0.150 Uiso 1 1 calc R
H15C H 0.7962 0.4888 0.1772 0.150 Uiso 1 1 calc R
C16 C 0.8443(2) 0.5914(4) -0.01662(18) 0.0970(13) Uani 1 1 d .
H16A H 0.8182 0.6302 -0.0537 0.146 Uiso 1 1 calc R
H16B H 0.8458 0.5119 -0.0243 0.146 Uiso 1 1 calc R
H16C H 0.8934 0.6203 0.0011 0.146 Uiso 1 1 calc R
C17 C 1.08755(16) 0.3465(2) 0.21450(13) 0.0504(7) Uani 1 1 d .
H17 H 1.0666 0.3823 0.1749 0.060 Uiso 1 1 calc R
C18 C 1.0979(2) 0.4361(3) 0.26149(19) 0.0772(11) Uani 1 1 d .
H18A H 1.1142 0.4008 0.3007 0.093 Uiso 1 1 calc R
H18B H 1.0514 0.4729 0.2539 0.093 Uiso 1 1 calc R
C19 C 1.1539(2) 0.5248(3) 0.2614(2) 0.1088(16) Uani 1 1 d .
H19A H 1.1352 0.5655 0.2236 0.131 Uiso 1 1 calc R
H19B H 1.1608 0.5789 0.2933 0.131 Uiso 1 1 calc R
C20 C 1.2247(2) 0.4742(4) 0.2698(2) 0.1117(16) Uani 1 1 d .
H20A H 1.2460 0.4394 0.3092 0.134 Uiso 1 1 calc R
H20B H 1.2579 0.5325 0.2674 0.134 Uiso 1 1 calc R
C21 C 1.2142(3) 0.3859(5) 0.2217(3) 0.148(3) Uani 1 1 d .
H21A H 1.2608 0.3498 0.2286 0.177 Uiso 1 1 calc R
H21B H 1.1973 0.4223 0.1827 0.177 Uiso 1 1 calc R
C22 C 1.1587(2) 0.2964(3) 0.2219(2) 0.1001(15) Uani 1 1 d .
H22A H 1.1516 0.2430 0.1896 0.120 Uiso 1 1 calc R
H22B H 1.1781 0.2550 0.2595 0.120 Uiso 1 1 calc R
C23 C 0.96765(15) 0.2534(2) 0.17883(12) 0.0409(6) Uani 1 1 d .
C24 C 0.85548(15) 0.1433(2) 0.15917(13) 0.0473(7) Uani 1 1 d .
H24 H 0.8390 0.1777 0.1192 0.057 Uiso 1 1 calc R
C25 C 0.87127(16) 0.0193(3) 0.15400(15) 0.0585(8) Uani 1 1 d .
H25A H 0.8933 -0.0130 0.1939 0.070 Uiso 1 1 calc R
H25B H 0.9064 0.0126 0.1353 0.070 Uiso 1 1 calc R
C26 C 0.80274(18) -0.0484(3) 0.11740(18) 0.0754(10) Uani 1 1 d .
H26A H 0.7836 -0.0224 0.0761 0.091 Uiso 1 1 calc R
H26B H 0.8154 -0.1278 0.1177 0.091 Uiso 1 1 calc R
C27 C 0.74507(19) -0.0352(3) 0.14295(19) 0.0795(11) Uani 1 1 d .
H27A H 0.7623 -0.0684 0.1828 0.095 Uiso 1 1 calc R
H27B H 0.7010 -0.0749 0.1178 0.095 Uiso 1 1 calc R
C28 C 0.72772(18) 0.0881(3) 0.1465(2) 0.0909(13) Uani 1 1 d .
H28A H 0.6924 0.0950 0.1650 0.109 Uiso 1 1 calc R
H28B H 0.7058 0.1190 0.1063 0.109 Uiso 1 1 calc R
C29 C 0.79565(17) 0.1557(3) 0.18254(18) 0.0714(10) Uani 1 1 d .
H29A H 0.7826 0.2350 0.1816 0.086 Uiso 1 1 calc R
H29B H 0.8139 0.1310 0.2240 0.086 Uiso 1 1 calc R
C30 C 0.9237(2) 0.0641(3) 0.37521(19) 0.0829(11) Uani 1 1 d .
H30A H 0.9619 0.1147 0.3989 0.124 Uiso 1 1 calc R
H30B H 0.8926 0.0474 0.3962 0.124 Uiso 1 1 calc R
H30C H 0.8954 0.0991 0.3374 0.124 Uiso 1 1 calc R
C31 C 1.0257(2) -0.1257(4) 0.43694(18) 0.0958(13) Uani 1 1 d .
H31A H 1.0431 -0.1995 0.4325 0.144 Uiso 1 1 calc R
H31B H 0.9985 -0.1304 0.4622 0.144 Uiso 1 1 calc R
H31C H 1.0665 -0.0756 0.4549 0.144 Uiso 1 1 calc R
C32 C 0.8874(2) -0.1701(4) 0.3274(2) 0.1087(16) Uani 1 1 d .
H32A H 0.8568 -0.1441 0.2880 0.163 Uiso 1 1 calc R
H32B H 0.8593 -0.1738 0.3520 0.163 Uiso 1 1 calc R
H32C H 0.9060 -0.2440 0.3247 0.163 Uiso 1 1 calc R
C33 C 1.1367(2) -0.1940(3) 0.34235(17) 0.0798(11) Uani 1 1 d .
H33A H 1.1675 -0.1362 0.3675 0.120 Uiso 1 1 calc R
H33B H 1.1629 -0.2336 0.3222 0.120 Uiso 1 1 calc R
H33C H 1.1229 -0.2462 0.3665 0.120 Uiso 1 1 calc R
C34 C 0.9937(2) -0.2454(3) 0.24093(16) 0.0753(10) Uani 1 1 d .
H34A H 0.9821 -0.2953 0.2673 0.113 Uiso 1 1 calc R
H34B H 1.0194 -0.2866 0.2209 0.113 Uiso 1 1 calc R
H34C H 0.9494 -0.2146 0.2117 0.113 Uiso 1 1 calc R
C35 C 1.08213(18) -0.0429(3) 0.23327(15) 0.0667(9) Uani 1 1 d .
H35A H 1.0407 -0.0036 0.2051 0.100 Uiso 1 1 calc R
H35B H 1.1021 -0.0925 0.2121 0.100 Uiso 1 1 calc R
H35C H 1.1187 0.0109 0.2559 0.100 Uiso 1 1 calc R
C36 C 1.1822(2) 0.1268(4) 0.3959(2) 0.0967(14) Uani 1 1 d .
H36A H 1.1499 0.0628 0.3872 0.145 Uiso 1 1 calc R
H36B H 1.2306 0.1039 0.4219 0.145 Uiso 1 1 calc R
H36C H 1.1831 0.1563 0.3592 0.145 Uiso 1 1 calc R
C37 C 1.1512(3) 0.1762(4) 0.50556(18) 0.1082(16) Uani 1 1 d .
H37A H 1.1376 0.2323 0.5280 0.162 Uiso 1 1 calc R
H37B H 1.1998 0.1496 0.5288 0.162 Uiso 1 1 calc R
H37C H 1.1175 0.1139 0.4966 0.162 Uiso 1 1 calc R
C38 C 1.2174(2) 0.3566(4) 0.4529(2) 0.1072(16) Uani 1 1 d .
H38A H 1.2171 0.3897 0.4165 0.161 Uiso 1 1 calc R
H38B H 1.2652 0.3270 0.4759 0.161 Uiso 1 1 calc R
H38C H 1.2051 0.4133 0.4759 0.161 Uiso 1 1 calc R
C39 C 0.9749(2) 0.3675(3) 0.45145(17) 0.0854(12) Uani 1 1 d .
H39A H 0.9491 0.2969 0.4463 0.128 Uiso 1 1 calc R
H39B H 0.9424 0.4286 0.4500 0.128 Uiso 1 1 calc R
H39C H 1.0155 0.3678 0.4896 0.128 Uiso 1 1 calc R
C40 C 1.0518(3) 0.5279(3) 0.3985(2) 0.1055(15) Uani 1 1 d .
H40A H 1.0899 0.5346 0.4377 0.158 Uiso 1 1 calc R
H40B H 1.0152 0.5847 0.3935 0.158 Uiso 1 1 calc R
H40C H 1.0720 0.5382 0.3686 0.158 Uiso 1 1 calc R
C41 C 0.9261(2) 0.3864(4) 0.31774(17) 0.0942(13) Uani 1 1 d .
H41A H 0.9408 0.3959 0.2846 0.141 Uiso 1 1 calc R
H41B H 0.8947 0.4477 0.3184 0.141 Uiso 1 1 calc R
H41C H 0.9002 0.3161 0.3134 0.141 Uiso 1 1 calc R
La1 La 1.015214(9) 0.158637(14) 0.299680(7) 0.04539(6) Uani 1 1 d .
N1 N 0.99772(18) 0.1738(3) 0.00241(13) 0.0718(8) Uani 1 1 d .
N2 N 0.94342(13) 0.2996(2) 0.12124(10) 0.0525(6) Uani 1 1 d .
N3 N 0.83450(15) 0.5683(2) 0.08345(13) 0.0647(7) Uani 1 1 d .
N4 N 0.92177(12) 0.2020(2) 0.19887(10) 0.0458(5) Uani 1 1 d .
N5 N 1.03709(12) 0.25846(19) 0.21747(10) 0.0455(5) Uani 1 1 d .
N6 N 1.01048(13) -0.0379(2) 0.31676(10) 0.0496(6) Uani 1 1 d .
N7 N 1.06374(13) 0.2774(2) 0.38543(10) 0.0522(6) Uani 1 1 d .
Si1 Si 0.96522(5) -0.07016(8) 0.36169(4) 0.0604(2) Uani 1 1 d .
Si2 Si 1.05277(5) -0.12776(7) 0.28552(4) 0.0540(2) Uani 1 1 d .
Si3 Si 1.14868(5) 0.23960(9) 0.43402(4) 0.0657(3) Uani 1 1 d .
Si4 Si 1.00931(6) 0.38508(8) 0.38985(4) 0.0624(2) Uani 1 1 d .

loop_
_atom_site_aniso_label
_atom_site_aniso_U_11
_atom_site_aniso_U_22
_atom_site_aniso_U_33
_atom_site_aniso_U_23
_atom_site_aniso_U_13
_atom_site_aniso_U_12
C1 0.151(4) 0.091(3) 0.053(2) -0.012(2) 0.042(3) -0.022(3)
C2 0.194(6) 0.111(4) 0.088(3) -0.038(3) 0.100(4) -0.057(4)
C3 0.136(5) 0.118(4) 0.126(4) -0.053(4) 0.088(4) -0.041(4)
C4 0.098(3) 0.078(3) 0.090(3) -0.034(2) 0.056(3) -0.021(2)
C5 0.236(7) 0.144(5) 0.063(3) 0.003(3) 0.021(4) 0.020(5)
C6 0.115(4) 0.101(3) 0.106(4) -0.022(3) 0.034(3) 0.017(3)
C7 0.071(2) 0.075(2) 0.064(2) -0.0108(18) 0.0330(19) -0.0137(18)
C8 0.0577(19) 0.077(2) 0.0433(17) -0.0058(16) 0.0243(15) -0.0092(17)
C9 0.0493(18) 0.0544(19) 0.059(2) 0.0103(15) 0.0131(15) -0.0029(14)
C10 0.0522(19) 0.061(2) 0.065(2) 0.0017(17) 0.0114(16) -0.0047(16)
C11 0.063(2) 0.060(2) 0.083(3) 0.0006(19) 0.017(2) -0.0056(18)
C12 0.069(3) 0.065(2) 0.116(4) 0.001(2) 0.025(3) 0.004(2)
C13 0.076(3) 0.068(2) 0.094(3) 0.020(2) 0.002(2) 0.002(2)
C14 0.075(3) 0.054(2) 0.070(2) 0.0055(18) 0.010(2) -0.0111(19)
C15 0.100(3) 0.106(3) 0.100(3) -0.004(3) 0.046(3) -0.005(3)
C16 0.121(4) 0.085(3) 0.078(3) 0.006(2) 0.030(3) -0.013(3)
C17 0.0504(17) 0.0548(17) 0.0491(17) -0.0046(14) 0.0227(14) -0.0113(14)
C18 0.075(2) 0.061(2) 0.108(3) -0.028(2) 0.050(2) -0.0153(18)
C19 0.106(3) 0.074(3) 0.165(5) -0.048(3) 0.074(3) -0.044(3)
C20 0.074(3) 0.119(4) 0.147(4) -0.046(3) 0.049(3) -0.051(3)
C21 0.090(3) 0.140(4) 0.254(7) -0.090(5) 0.113(4) -0.059(3)
C22 0.065(2) 0.079(3) 0.169(5) -0.046(3) 0.059(3) -0.017(2)
C23 0.0468(16) 0.0394(14) 0.0397(14) -0.0022(12) 0.0204(13) 0.0030(12)
C24 0.0420(15) 0.0489(17) 0.0462(16) 0.0026(13) 0.0118(13) -0.0045(13)
C25 0.0459(17) 0.0589(19) 0.071(2) -0.0115(16) 0.0235(16) -0.0041(15)
C26 0.057(2) 0.065(2) 0.096(3) -0.021(2) 0.022(2) -0.0123(17)
C27 0.054(2) 0.073(2) 0.111(3) -0.012(2) 0.031(2) -0.0200(18)
C28 0.045(2) 0.085(3) 0.144(4) -0.024(3) 0.038(2) -0.0090(19)
C29 0.0520(19) 0.065(2) 0.105(3) -0.021(2) 0.039(2) -0.0058(17)
C30 0.086(3) 0.085(3) 0.101(3) 0.000(2) 0.061(2) 0.003(2)
C31 0.123(4) 0.101(3) 0.073(3) 0.026(2) 0.049(3) 0.006(3)
C32 0.113(4) 0.104(3) 0.124(4) -0.015(3) 0.063(3) -0.052(3)
C33 0.086(3) 0.066(2) 0.078(3) 0.0032(19) 0.022(2) 0.019(2)
C34 0.099(3) 0.058(2) 0.070(2) -0.0066(18) 0.035(2) -0.005(2)
C35 0.067(2) 0.066(2) 0.074(2) 0.0031(18) 0.0350(19) 0.0093(17)
C36 0.061(2) 0.105(3) 0.108(3) -0.017(3) 0.014(2) 0.016(2)
C37 0.103(3) 0.134(4) 0.064(3) 0.021(3) 0.007(2) -0.004(3)
C38 0.078(3) 0.112(4) 0.108(4) -0.018(3) 0.010(3) -0.036(3)
C39 0.121(3) 0.078(3) 0.074(3) -0.013(2) 0.056(3) 0.002(2)
C40 0.170(5) 0.054(2) 0.122(4) -0.012(2) 0.088(4) -0.008(3)
C41 0.097(3) 0.100(3) 0.081(3) 0.001(2) 0.029(2) 0.048(3)
La1 0.05302(11) 0.04094(9) 0.03949(9) -0.00034(8) 0.01496(7) -0.00372(8)
N1 0.090(2) 0.078(2) 0.0575(18) -0.0176(15) 0.0391(17) -0.0151(17)
N2 0.0454(14) 0.0713(16) 0.0430(14) 0.0099(12) 0.0196(12) 0.0085(12)
N3 0.0617(18) 0.0513(16) 0.0696(19) 0.0042(14) 0.0129(15) -0.0019(13)
N4 0.0436(13) 0.0508(13) 0.0423(13) -0.0033(11) 0.0161(11) -0.0076(11)
N5 0.0401(13) 0.0463(13) 0.0465(13) -0.0008(11) 0.0129(11) -0.0064(10)
N6 0.0594(15) 0.0466(14) 0.0466(14) 0.0005(11) 0.0248(12) -0.0037(11)
N7 0.0580(15) 0.0476(14) 0.0483(14) -0.0047(11) 0.0175(12) -0.0022(12)
Si1 0.0714(6) 0.0553(5) 0.0627(6) 0.0049(4) 0.0351(5) -0.0092(4)
Si2 0.0632(6) 0.0449(5) 0.0538(5) 0.0008(4) 0.0227(4) 0.0025(4)
Si3 0.0597(6) 0.0719(6) 0.0531(5) -0.0059(5) 0.0084(5) -0.0074(5)
Si4 0.0887(7) 0.0502(5) 0.0547(5) -0.0051(4) 0.0347(5) 0.0051(5)

loop_
_atom_type_symbol
_atom_type_description
_atom_type_scat_dispersion_real
_atom_type_scat_dispersion_imag
_atom_type_scat_source
C C 0.0033 0.0016 'International Tables Vol C Tables 4.2.6.8 and 6.1.1.4'
H H 0.0000 0.0000 'International Tables Vol C Tables 4.2.6.8 and 6.1.1.4'
N N 0.0061 0.0033 'International Tables Vol C Tables 4.2.6.8 and 6.1.1.4'
La La -0.2871 2.4523 'International Tables Vol C Tables 4.2.6.8 and 6.1.1.4'
Si Si 0.0817 0.0704 'International Tables Vol C Tables 4.2.6.8 and 6.1.1.4'

loop_
_geom_angle_atom_site_label_1
_geom_angle_atom_site_label_2
_geom_angle_atom_site_label_3
_geom_angle
N1 C1 C2 105.6(5)
N1 C1 C5 122.1(5)
C2 C1 C5 132.2(5)
C1 C2 C3 109.1(4)
C1 C2 H2 125.5
C3 C2 H2 125.5
C4 C3 C2 108.8(5)
C4 C3 H3 125.6
C2 C3 H3 125.6
C3 C4 N1 106.6(5)
C3 C4 C6 130.3(5)
N1 C4 C6 123.1(4)
C1 C5 H5A 109.5
C1 C5 H5B 109.5
H5A C5 H5B 109.5
C1 C5 H5C 109.5
H5A C5 H5C 109.5
H5B C5 H5C 109.5
C4 C6 H6A 109.5
C4 C6 H6B 109.5
H6A C6 H6B 109.5
C4 C6 H6C 109.5
H6A C6 H6C 109.5
H6B C6 H6C 109.5
N1 C7 C8 111.6(3)
N1 C7 H7A 109.3
C8 C7 H7A 109.3
N1 C7 H7B 109.3
C8 C7 H7B 109.3
H7A C7 H7B 108.0
N2 C8 C7 113.2(3)
N2 C8 H8A 108.9
C7 C8 H8A 108.9
N2 C8 H8B 108.9
C7 C8 H8B 108.9
H8A C8 H8B 107.8
N2 C9 C10 112.5(3)
N2 C9 H9A 109.1
C10 C9 H9A 109.1
N2 C9 H9B 109.1
C10 C9 H9B 109.1
H9A C9 H9B 107.8
N3 C10 C9 111.8(2)
N3 C10 H10A 109.2
C9 C10 H10A 109.2
N3 C10 H10B 109.2
C9 C10 H10B 109.2
H10A C10 H10B 107.9
C12 C11 N3 107.0(4)
C12 C11 C15 129.8(4)
N3 C11 C15 123.2(3)
C11 C12 C13 108.5(4)
C11 C12 H12 125.7
C13 C12 H12 125.7
C14 C13 C12 108.7(4)
C14 C13 H13 125.6
C12 C13 H13 125.6
C13 C14 N3 106.5(4)
C13 C14 C16 131.3(4)
N3 C14 C16 122.2(4)
C11 C15 H15A 109.5
C11 C15 H15B 109.5
H15A C15 H15B 109.5
C11 C15 H15C 109.5
H15A C15 H15C 109.5
H15B C15 H15C 109.5
C14 C16 H16A 109.5
C14 C16 H16B 109.5
H16A C16 H16B 109.5
C14 C16 H16C 109.5
H16A C16 H16C 109.5
H16B C16 H16C 109.5
N5 C17 C22 110.4(3)
N5 C17 C18 111.0(2)
C22 C17 C18 110.3(3)
N5 C17 H17 108.4
C22 C17 H17 108.4
C18 C17 H17 108.4
C17 C18 C19 111.6(3)
C17 C18 H18A 109.3
C19 C18 H18A 109.3
C17 C18 H18B 109.3
C19 C18 H18B 109.3
H18A C18 H18B 108.0
C20 C19 C18 112.2(4)
C20 C19 H19A 109.2
C18 C19 H19A 109.2
C20 C19 H19B 109.2
C18 C19 H19B 109.2
H19A C19 H19B 107.9
C19 C20 C21 109.7(4)
C19 C20 H20A 109.7
C21 C20 H20A 109.7
C19 C20 H20B 109.7
C21 C20 H20B 109.7
H20A C20 H20B 108.2
C20 C21 C22 111.1(4)
C20 C21 H21A 109.4
C22 C21 H21A 109.4
C20 C21 H21B 109.4
C22 C21 H21B 109.4
H21A C21 H21B 108.0
C17 C22 C21 112.2(4)
C17 C22 H22A 109.2
C21 C22 H22A 109.2
C17 C22 H22B 109.2
C21 C22 H22B 109.2
H22A C22 H22B 107.9
N5 C23 N4 115.6(2)
N5 C23 N2 122.9(2)
N4 C23 N2 121.5(2)
N4 C24 C29 110.2(2)
N4 C24 C25 110.5(2)
C29 C24 C25 110.1(2)
N4 C24 H24 108.7
C29 C24 H24 108.7
C25 C24 H24 108.7
C24 C25 C26 112.9(3)
C24 C25 H25A 109.0
C26 C25 H25A 109.0
C24 C25 H25B 109.0
C26 C25 H25B 109.0
H25A C25 H25B 107.8
C27 C26 C25 110.8(3)
C27 C26 H26A 109.5
C25 C26 H26A 109.5
C27 C26 H26B 109.5
C25 C26 H26B 109.5
H26A C26 H26B 108.1
C26 C27 C28 110.6(3)
C26 C27 H27A 109.5
C28 C27 H27A 109.5
C26 C27 H27B 109.5
C28 C27 H27B 109.5
H27A C27 H27B 108.1
C27 C28 C29 111.8(3)
C27 C28 H28A 109.3
C29 C28 H28A 109.3
C27 C28 H28B 109.3
C29 C28 H28B 109.3
H28A C28 H28B 107.9
C24 C29 C28 112.7(3)
C24 C29 H29A 109.0
C28 C29 H29A 109.0
C24 C29 H29B 109.0
C28 C29 H29B 109.0
H29A C29 H29B 107.8
Si1 C30 H30A 109.5
Si1 C30 H30B 109.5
H30A C30 H30B 109.5
Si1 C30 H30C 109.5
H30A C30 H30C 109.5
H30B C30 H30C 109.5
Si1 C31 H31A 109.5
Si1 C31 H31B 109.5
H31A C31 H31B 109.5
Si1 C31 H31C 109.5
H31A C31 H31C 109.5
H31B C31 H31C 109.5
Si1 C32 H32A 109.5
Si1 C32 H32B 109.5
H32A C32 H32B 109.5
Si1 C32 H32C 109.5
H32A C32 H32C 109.5
H32B C32 H32C 109.5
Si2 C33 H33A 109.5
Si2 C33 H33B 109.5
H33A C33 H33B 109.5
Si2 C33 H33C 109.5
H33A C33 H33C 109.5
H33B C33 H33C 109.5
Si2 C34 H34A 109.5
Si2 C34 H34B 109.5
H34A C34 H34B 109.5
Si2 C34 H34C 109.5
H34A C34 H34C 109.5
H34B C34 H34C 109.5
Si2 C35 H35A 109.5
Si2 C35 H35B 109.5
H35A C35 H35B 109.5
Si2 C35 H35C 109.5
H35A C35 H35C 109.5
H35B C35 H35C 109.5
Si3 C36 H36A 109.5
Si3 C36 H36B 109.5
H36A C36 H36B 109.5
Si3 C36 H36C 109.5
H36A C36 H36C 109.5
H36B C36 H36C 109.5
Si3 C37 H37A 109.5
Si3 C37 H37B 109.5
H37A C37 H37B 109.5
Si3 C37 H37C 109.5
H37A C37 H37C 109.5
H37B C37 H37C 109.5
Si3 C38 H38A 109.5
Si3 C38 H38B 109.5
H38A C38 H38B 109.5
Si3 C38 H38C 109.5
H38A C38 H38C 109.5
H38B C38 H38C 109.5
Si4 C39 H39A 109.5
Si4 C39 H39B 109.5
H39A C39 H39B 109.5
Si4 C39 H39C 109.5
H39A C39 H39C 109.5
H39B C39 H39C 109.5
Si4 C40 H40A 109.5
Si4 C40 H40B 109.5
H40A C40 H40B 109.5
Si4 C40 H40C 109.5
H40A C40 H40C 109.5
H40B C40 H40C 109.5
Si4 C41 H41A 109.5
Si4 C41 H41B 109.5
H41A C41 H41B 109.5
Si4 C41 H41C 109.5
H41A C41 H41C 109.5
H41B C41 H41C 109.5
N6 La1 N7 117.24(8)
N6 La1 N4 108.02(8)
N7 La1 N4 129.16(8)
N6 La1 N5 129.44(8)
N7 La1 N5 106.21(8)
N4 La1 N5 53.98(7)
C1 N1 C4 109.9(4)
C1 N1 C7 126.4(4)
C4 N1 C7 123.6(3)
C23 N2 C9 120.8(2)
C23 N2 C8 121.5(2)
C9 N2 C8 117.6(2)
C11 N3 C14 109.2(3)
C11 N3 C10 125.6(3)
C14 N3 C10 125.0(3)
C23 N4 C24 122.9(2)
C23 N4 La1 95.54(16)
C24 N4 La1 133.22(17)
C23 N5 C17 122.5(2)
C23 N5 La1 94.90(16)
C17 N5 La1 135.22(18)
Si1 N6 Si2 128.11(15)
Si1 N6 La1 113.47(12)
Si2 N6 La1 118.40(12)
Si3 N7 Si4 129.62(15)
Si3 N7 La1 113.92(12)
Si4 N7 La1 116.46(12)
N6 Si1 C32 114.20(17)
N6 Si1 C31 113.77(16)
C32 Si1 C31 108.6(2)
N6 Si1 C30 107.32(15)
C32 Si1 C30 105.7(2)
C31 Si1 C30 106.7(2)
N6 Si2 C34 114.50(15)
N6 Si2 C33 112.77(15)
C34 Si2 C33 107.01(17)
N6 Si2 C35 107.48(13)
C34 Si2 C35 107.38(16)
C33 Si2 C35 107.36(17)
N7 Si3 C38 114.03(17)
N7 Si3 C37 114.16(17)
C38 Si3 C37 108.5(2)
N7 Si3 C36 106.94(15)
C38 Si3 C36 106.3(2)
C37 Si3 C36 106.3(2)
N7 Si4 C40 114.58(17)
N7 Si4 C39 113.75(16)
C40 Si4 C39 107.46(18)
N7 Si4 C41 107.36(15)
C40 Si4 C41 107.0(2)
C39 Si4 C41 106.2(2)

loop_
_geom_bond_atom_site_label_1
_geom_bond_atom_site_label_2
_geom_bond_distance
C1 N1 1.364(5)
C1 C2 1.372(7)
C1 C5 1.487(7)
C2 C3 1.379(7)
C2 H2 0.9300
C3 C4 1.336(6)
C3 H3 0.9300
C4 N1 1.395(5)
C4 C6 1.470(6)
C5 H5A 0.9600
C5 H5B 0.9600
C5 H5C 0.9600
C6 H6A 0.9600
C6 H6B 0.9600
C6 H6C 0.9600
C7 N1 1.451(4)
C7 C8 1.505(4)
C7 H7A 0.9700
C7 H7B 0.9700
C8 N2 1.452(3)
C8 H8A 0.9700
C8 H8B 0.9700
C9 N2 1.452(4)
C9 C10 1.518(4)
C9 H9A 0.9700
C9 H9B 0.9700
C10 N3 1.451(4)
C10 H10A 0.9700
C10 H10B 0.9700
C11 C12 1.352(5)
C11 N3 1.365(5)
C11 C15 1.484(5)
C12 C13 1.382(6)
C12 H12 0.9300
C13 C14 1.347(5)
C13 H13 0.9300
C14 N3 1.387(4)
C14 C16 1.486(5)
C15 H15A 0.9600
C15 H15B 0.9600
C15 H15C 0.9600
C16 H16A 0.9600
C16 H16B 0.9600
C16 H16C 0.9600
C17 N5 1.464(3)
C17 C22 1.476(4)
C17 C18 1.508(4)
C17 H17 0.9800
C18 C19 1.528(5)
C18 H18A 0.9700
C18 H18B 0.9700
C19 C20 1.465(6)
C19 H19A 0.9700
C19 H19B 0.9700
C20 C21 1.515(6)
C20 H20A 0.9700
C20 H20B 0.9700
C21 C22 1.528(6)
C21 H21A 0.9700
C21 H21B 0.9700
C22 H22A 0.9700
C22 H22B 0.9700
C23 N5 1.332(3)
C23 N4 1.331(3)
C23 N2 1.396(3)
C24 N4 1.466(3)
C24 C29 1.505(4)
C24 C25 1.514(4)
C24 H24 0.9800
C25 C26 1.528(4)
C25 H25A 0.9700
C25 H25B 0.9700
C26 C27 1.503(5)
C26 H26A 0.9700
C26 H26B 0.9700
C27 C28 1.507(5)
C27 H27A 0.9700
C27 H27B 0.9700
C28 C29 1.517(5)
C28 H28A 0.9700
C28 H28B 0.9700
C29 H29A 0.9700
C29 H29B 0.9700
C30 Si1 1.874(4)
C30 H30A 0.9600
C30 H30B 0.9600
C30 H30C 0.9600
C31 Si1 1.866(4)
C31 H31A 0.9600
C31 H31B 0.9600
C31 H31C 0.9600
C32 Si1 1.863(4)
C32 H32A 0.9600
C32 H32B 0.9600
C32 H32C 0.9600
C33 Si2 1.870(4)
C33 H33A 0.9600
C33 H33B 0.9600
C33 H33C 0.9600
C34 Si2 1.866(3)
C34 H34A 0.9600
C34 H34B 0.9600
C34 H34C 0.9600
C35 Si2 1.873(3)
C35 H35A 0.9600
C35 H35B 0.9600
C35 H35C 0.9600
C36 Si3 1.881(4)
C36 H36A 0.9600
C36 H36B 0.9600
C36 H36C 0.9600
C37 Si3 1.867(4)
C37 H37A 0.9600
C37 H37B 0.9600
C37 H37C 0.9600
C38 Si3 1.869(4)
C38 H38A 0.9600
C38 H38B 0.9600
C38 H38C 0.9600
C39 Si4 1.874(4)
C39 H39A 0.9600
C39 H39B 0.9600
C39 H39C 0.9600
C40 Si4 1.862(4)
C40 H40A 0.9600
C40 H40B 0.9600
C40 H40C 0.9600
C41 Si4 1.878(4)
C41 H41A 0.9600
C41 H41B 0.9600
C41 H41C 0.9600
La1 N6 2.367(2)
La1 N7 2.375(2)
La1 N4 2.475(2)
La1 N5 2.489(2)
N6 Si1 1.699(2)
N6 Si2 1.701(2)
N7 Si3 1.697(3)
N7 Si4 1.698(3)
